data_1563101
loop_
_publ_author_name
'Cai, Song Liang'
'Zheng, Sheng Run'
'Fan, Jun'
'Tan, Jing Bo'
'Xiao, Tian Tian'
'Zhang, Wei-Guang'

_publ_section_title
;
 A series of 2D lanthanide (III) coordination polymers constructed from
 2-(pyridin-3-yl)-1H-imidazole-4,5-dicarboxylate
;
_journal_issue 12
_journal_name_full 'Journal of Solid State Chemistry'
_journal_page_first 3172
_journal_page_last 3178
_journal_paper_doi 10.1016/j.jssc.2011.09.006
_journal_volume 184
_journal_year 2011
_chemical_formula_moiety 'C10 H11 N3 O7 Tb, C10 H6 N3 O4, H2 O'
_chemical_formula_sum 'C20 H19 N6 O12 Tb'
_chemical_formula_weight 694.33
_space_group_IT_number 14
_space_group_name_Hall '-P 2ybc'
_space_group_name_H-M_alt 'P 1 21/c 1'
_symmetry_cell_setting monoclinic
_symmetry_space_group_name_Hall '-P 2ybc'
_symmetry_space_group_name_H-M 'P 1 21/c 1'
_atom_sites_solution_hydrogens geom
_atom_sites_solution_primary direct
_atom_sites_solution_secondary difmap
_cell_angle_alpha 90.00
_cell_angle_beta 111.6240(10)
_cell_angle_gamma 90.00
_cell_formula_units_Z 4
_cell_length_a 15.9862(12)
_cell_length_b 11.9750(9)
_cell_length_c 12.9496(9)
_cell_measurement_reflns_used 5406
_cell_measurement_temperature 298(2)
_cell_measurement_theta_max 27.96
_cell_measurement_theta_min 2.40
_cell_volume 2304.5(3)
_computing_cell_refinement 'Bruker SMART'
_computing_data_collection 'Bruker SMART'
_computing_data_reduction 'Bruker SAINT'
_computing_molecular_graphics 'Bruker SHELXTL'
_computing_publication_material 'Bruker SHELXTL'
_computing_structure_refinement 'SHELXL-97 (Sheldrick, 1997)'
_computing_structure_solution 'SHELXS-97 (Sheldrick, 1990)'
_diffrn_ambient_temperature 298(2)
_diffrn_measured_fraction_theta_full 0.997
_diffrn_measured_fraction_theta_max 0.997
_diffrn_measurement_device_type 'CCD area detector'
_diffrn_measurement_method 'phi and omega scans'
_diffrn_radiation_monochromator graphite
_diffrn_radiation_source 'fine-focus sealed tube'
_diffrn_radiation_type MoK\a
_diffrn_radiation_wavelength 0.71073
_diffrn_reflns_av_R_equivalents 0.0325
_diffrn_reflns_av_sigmaI/netI 0.0359
_diffrn_reflns_limit_h_max 13
_diffrn_reflns_limit_h_min -19
_diffrn_reflns_limit_k_max 14
_diffrn_reflns_limit_k_min -14
_diffrn_reflns_limit_l_max 15
_diffrn_reflns_limit_l_min -15
_diffrn_reflns_number 11629
_diffrn_reflns_theta_full 25.25
_diffrn_reflns_theta_max 25.25
_diffrn_reflns_theta_min 2.18
_diffrn_standards_decay_% none
_exptl_absorpt_coefficient_mu 3.150
_exptl_absorpt_correction_T_max 0.3513
_exptl_absorpt_correction_T_min 0.3132
_exptl_absorpt_correction_type multi-scan
_exptl_absorpt_process_details 'Higashi, T. (1995)'
_exptl_crystal_colour pale-yellow
_exptl_crystal_density_diffrn 2.001
_exptl_crystal_density_method 'not measured'
_exptl_crystal_description block
_exptl_crystal_F_000 1368
_exptl_crystal_size_max 0.48
_exptl_crystal_size_mid 0.44
_exptl_crystal_size_min 0.42
_refine_diff_density_max 0.646
_refine_diff_density_min -0.662
_refine_diff_density_rms 0.101
_refine_ls_extinction_method none
_refine_ls_goodness_of_fit_ref 1.039
_refine_ls_hydrogen_treatment mixed
_refine_ls_matrix_type full
_refine_ls_number_parameters 357
_refine_ls_number_reflns 4159
_refine_ls_number_restraints 0
_refine_ls_restrained_S_all 1.039
_refine_ls_R_factor_all 0.0298
_refine_ls_R_factor_gt 0.0248
_refine_ls_shift/su_max 0.003
_refine_ls_shift/su_mean 0.000
_refine_ls_structure_factor_coef Fsqd
_refine_ls_weighting_details 'calc w=1/[\s^2^(Fo^2^)+(0.0332P)^2^+0.7769P] where P=(Fo^2^+2Fc^2^)/3'
_refine_ls_weighting_scheme calc
_refine_ls_wR_factor_gt 0.0609
_refine_ls_wR_factor_ref 0.0638
_reflns_number_gt 3625
_reflns_number_total 4159
_reflns_threshold_expression >2sigma(I)
_cod_data_source_file JSSC-2011-184-3172.cif
_cod_data_source_block 6
_cod_depositor_comments
;
The following automatic conversions were performed:

data item '_symmetry_cell_setting' value 'Monoclinic' was changed to
'monoclinic' in accordance with the built-in table derived from the
CIF Core dictionary named 'cif_core.dic' version 2.4.5 last updated
on 2014-11-21.

Automatic conversion script
Id: cif_fix_values 8369 2020-08-20 11:38:08Z andrius 
;
_cod_original_sg_symbol_Hall '-P 2ybc  '
_cod_original_sg_symbol_H-M 'P2(1)/c  '
_cod_database_code 1563101

loop_
_symmetry_equiv_pos_as_xyz
'x, y, z'
'-x, y+1/2, -z+1/2'
'-x, -y, -z'
'x, -y-1/2, z-1/2'

loop_
_atom_site_label
_atom_site_type_symbol
_atom_site_fract_x
_atom_site_fract_y
_atom_site_fract_z
_atom_site_U_iso_or_equiv
_atom_site_adp_type
_atom_site_occupancy
_atom_site_symmetry_multiplicity
_atom_site_calc_flag
_atom_site_refinement_flags
_atom_site_disorder_assembly
_atom_site_disorder_group
Tb1 Tb 0.626587(10) 0.666262(14) 1.078140(12) 0.01414(7) Uani 1 1 d . . .
N1 N 0.51343(18) 0.7145(2) 0.6241(2) 0.0172(6) Uani 1 1 d . . .
O2 O 0.67025(15) 0.7880(2) 0.77069(19) 0.0180(5) Uani 1 1 d . . .
O3W O 0.78339(16) 0.6392(2) 1.1623(2) 0.0277(6) Uani 1 1 d . . .
H3WA H 0.8040 0.6613 1.2297 0.033 Uiso 1 1 d R . .
H3WB H 0.8260 0.6078 1.1494 0.033 Uiso 1 1 d R . .
C5 C 0.4369(2) 0.6601(3) 0.5718(3) 0.0189(8) Uani 1 1 d . . .
N2 N 0.40998(19) 0.6064(3) 0.6451(2) 0.0206(7) Uani 1 1 d . . .
H2 H 0.3620 0.5668 0.6289 0.025 Uiso 1 1 calc R . .
O2W O 0.67727(19) 0.8543(2) 1.0931(2) 0.0294(6) Uani 1 1 d . . .
H2WA H 0.6837 0.9105 1.1359 0.035 Uiso 1 1 d R . .
H2WB H 0.6524 0.8775 1.0267 0.035 Uiso 1 1 d R . .
O1 O 0.64554(16) 0.7191(2) 0.91615(19) 0.0252(6) Uani 1 1 d . . .
C1 C 0.6231(2) 0.7355(3) 0.8139(3) 0.0168(8) Uani 1 1 d . . .
C6 C 0.3921(2) 0.6507(3) 0.4511(3) 0.0199(8) Uani 1 1 d . . .
N3 N 0.2581(2) 0.6558(3) 0.2874(3) 0.0382(9) Uani 1 1 d . . .
C3 C 0.4712(2) 0.6250(3) 0.7498(3) 0.0176(7) Uani 1 1 d . . .
C10 C 0.2998(3) 0.6663(3) 0.3969(3) 0.0284(9) Uani 1 1 d . . .
H10 H 0.2658 0.6849 0.4391 0.034 Uiso 1 1 calc R . .
C7 C 0.4425(3) 0.6230(3) 0.3869(3) 0.0274(9) Uani 1 1 d . . .
H7 H 0.5043 0.6122 0.4201 0.033 Uiso 1 1 calc R . .
C2 C 0.5358(2) 0.6921(3) 0.7354(3) 0.0167(7) Uani 1 1 d . . .
O1W O 0.65378(18) 0.4890(2) 1.0041(2) 0.0336(7) Uani 1 1 d . . .
H1WA H 0.6190 0.4379 1.0080 0.040 Uiso 1 1 d R . .
H1WB H 0.6847 0.4645 0.9676 0.040 Uiso 1 1 d R . .
O5 O -0.18721(18) 0.3848(3) 0.0452(2) 0.0375(7) Uani 1 1 d . . .
N5 N -0.0761(2) 0.5759(3) 0.0929(2) 0.0230(7) Uani 1 1 d . . .
C11 C -0.1059(3) 0.3722(3) 0.0780(3) 0.0258(9) Uani 1 1 d . . .
C12 C -0.0436(2) 0.4686(3) 0.1051(3) 0.0221(8) Uani 1 1 d . . .
C15 C -0.0039(3) 0.6410(3) 0.1257(3) 0.0243(9) Uani 1 1 d . . .
N6 N -0.0943(2) 0.9297(3) 0.0643(3) 0.0360(9) Uani 1 1 d . . .
C20 C -0.0863(3) 0.8186(3) 0.0705(3) 0.0291(9) Uani 1 1 d . . .
H20 H -0.1381 0.7759 0.0391 0.035 Uiso 1 1 calc R . .
C16 C -0.0057(2) 0.7636(3) 0.1208(3) 0.0241(8) Uani 1 1 d . . .
C17 C 0.0717(3) 0.8278(4) 0.1644(3) 0.0328(10) Uani 1 1 d . . .
H17 H 0.1277 0.7943 0.1979 0.039 Uiso 1 1 calc R . .
C13 C 0.0494(2) 0.4705(3) 0.1481(3) 0.0246(9) Uani 1 1 d . . .
C19 C -0.0202(3) 0.9890(4) 0.1082(3) 0.0366(10) Uani 1 1 d . . .
H19 H -0.0252 1.0665 0.1060 0.044 Uiso 1 1 calc R . .
C18 C 0.0636(3) 0.9431(4) 0.1570(3) 0.0371(11) Uani 1 1 d . . .
H18 H 0.1143 0.9885 0.1846 0.045 Uiso 1 1 calc R . .
C14 C 0.1206(3) 0.3823(4) 0.1831(3) 0.0312(10) Uani 1 1 d . . .
N4 N 0.0728(2) 0.5800(3) 0.1607(3) 0.0251(7) Uani 1 1 d . . .
O6 O -0.07097(19) 0.2726(2) 0.0902(3) 0.0390(7) Uani 1 1 d . . .
H6 H -0.0163 0.2770 0.1222 0.059 Uiso 1 1 calc R . .
O3 O 0.48845(16) 0.6188(2) 0.94023(19) 0.0195(5) Uani 1 1 d . . .
O4 O 0.41888(18) 0.4796(2) 0.8274(2) 0.0294(7) Uani 1 1 d . . .
C8 C 0.3993(3) 0.6117(4) 0.2736(3) 0.0310(10) Uani 1 1 d . . .
H8 H 0.4313 0.5925 0.2290 0.037 Uiso 1 1 calc R . .
C9 C 0.3084(3) 0.6295(4) 0.2281(3) 0.0365(10) Uani 1 1 d . . .
H9 H 0.2800 0.6228 0.1515 0.044 Uiso 1 1 calc R . .
O4W O 0.26920(17) 0.0391(2) 0.0715(2) 0.0346(7) Uani 1 1 d . . .
H4WA H 0.2131 0.0346 0.0318 0.052 Uiso 1 1 d R . .
H4WB H 0.2760 0.0824 0.1265 0.052 Uiso 1 1 d R . .
O7 O 0.0958(2) 0.2805(3) 0.1753(2) 0.0396(7) Uani 1 1 d . . .
O8 O 0.19914(19) 0.4158(3) 0.2185(3) 0.0470(8) Uani 1 1 d . . .
C4 C 0.4594(2) 0.5705(3) 0.8468(3) 0.0193(8) Uani 1 1 d . . .
H4 H 0.129(4) 0.605(4) 0.187(4) 0.063(16) Uiso 1 1 d . . .

loop_
_atom_site_aniso_label
_atom_site_aniso_U_11
_atom_site_aniso_U_22
_atom_site_aniso_U_33
_atom_site_aniso_U_23
_atom_site_aniso_U_13
_atom_site_aniso_U_12
Tb1 0.01589(10) 0.01674(11) 0.01059(10) -0.00097(6) 0.00582(7) -0.00140(6)
N1 0.0188(15) 0.0207(17) 0.0119(15) 0.0011(13) 0.0053(12) -0.0011(12)
O2 0.0186(12) 0.0215(14) 0.0146(12) 0.0029(10) 0.0070(10) -0.0028(10)
O3W 0.0167(13) 0.0376(17) 0.0282(15) -0.0073(13) 0.0078(12) 0.0041(11)
C5 0.0198(18) 0.020(2) 0.0168(18) -0.0002(15) 0.0071(15) -0.0004(15)
N2 0.0203(15) 0.0236(18) 0.0158(15) -0.0009(13) 0.0042(13) -0.0084(13)
O2W 0.0380(16) 0.0234(16) 0.0276(15) -0.0053(12) 0.0133(13) -0.0071(12)
O1 0.0279(14) 0.0363(17) 0.0091(13) 0.0018(11) 0.0042(11) -0.0107(12)
C1 0.0178(17) 0.019(2) 0.0136(18) 0.0000(15) 0.0053(14) 0.0014(15)
C6 0.0234(19) 0.022(2) 0.0144(17) 0.0006(15) 0.0073(15) -0.0080(15)
N3 0.0303(19) 0.055(3) 0.0212(19) -0.0018(17) -0.0002(16) 0.0039(17)
C3 0.0178(17) 0.0201(19) 0.0139(18) -0.0004(15) 0.0047(14) -0.0015(15)
C10 0.025(2) 0.038(3) 0.020(2) -0.0015(17) 0.0070(17) -0.0003(17)
C7 0.024(2) 0.035(2) 0.023(2) -0.0052(18) 0.0102(17) -0.0048(17)
C2 0.0183(18) 0.0182(19) 0.0135(18) 0.0002(14) 0.0057(15) -0.0009(14)
O1W 0.0381(16) 0.0288(16) 0.0406(17) -0.0103(14) 0.0223(14) -0.0009(13)
O5 0.0269(16) 0.0391(19) 0.0433(18) -0.0012(14) 0.0094(14) -0.0011(13)
N5 0.0230(16) 0.0246(18) 0.0211(17) -0.0005(14) 0.0076(13) 0.0014(13)
C11 0.032(2) 0.026(2) 0.021(2) -0.0013(17) 0.0117(17) 0.0041(17)
C12 0.0239(19) 0.027(2) 0.0147(18) -0.0005(16) 0.0060(15) 0.0060(16)
C15 0.025(2) 0.029(2) 0.0175(19) -0.0016(16) 0.0073(16) 0.0044(17)
N6 0.037(2) 0.032(2) 0.039(2) 0.0074(17) 0.0143(17) 0.0061(17)
C20 0.030(2) 0.026(2) 0.034(2) 0.0013(18) 0.0149(19) -0.0004(17)
C16 0.028(2) 0.024(2) 0.020(2) 0.0002(16) 0.0092(16) 0.0025(16)
C17 0.033(2) 0.036(3) 0.026(2) -0.0022(19) 0.0077(19) -0.0024(18)
C13 0.026(2) 0.029(2) 0.0189(19) 0.0012(16) 0.0084(16) 0.0038(16)
C19 0.050(3) 0.027(2) 0.034(2) -0.001(2) 0.016(2) 0.003(2)
C18 0.042(3) 0.036(3) 0.032(2) -0.005(2) 0.012(2) -0.011(2)
C14 0.037(2) 0.034(3) 0.023(2) 0.0102(18) 0.0109(19) 0.015(2)
N4 0.0196(17) 0.027(2) 0.0277(18) 0.0010(15) 0.0071(14) 0.0045(14)
O6 0.0392(17) 0.0296(18) 0.046(2) -0.0028(14) 0.0132(16) 0.0023(14)
O3 0.0225(13) 0.0241(14) 0.0135(12) -0.0022(11) 0.0086(10) -0.0043(11)
O4 0.0416(16) 0.0289(17) 0.0169(13) -0.0039(12) 0.0099(12) -0.0197(13)
C8 0.037(2) 0.037(3) 0.022(2) -0.0071(18) 0.0154(18) -0.0025(19)
C9 0.037(2) 0.053(3) 0.016(2) -0.006(2) 0.0065(19) -0.004(2)
O4W 0.0277(15) 0.0342(17) 0.0364(16) -0.0071(13) 0.0053(13) 0.0075(12)
O7 0.0442(18) 0.0299(18) 0.0434(19) 0.0072(14) 0.0146(15) 0.0132(14)
O8 0.0270(17) 0.051(2) 0.055(2) 0.0107(17) 0.0066(15) 0.0138(15)
C4 0.0177(18) 0.024(2) 0.0173(19) 0.0038(16) 0.0081(15) 0.0017(15)

loop_
_atom_type_symbol
_atom_type_description
_atom_type_scat_dispersion_real
_atom_type_scat_dispersion_imag
_atom_type_scat_source
C C 0.0033 0.0016 'International Tables Vol C Tables 4.2.6.8 and 6.1.1.4'
H H 0.0000 0.0000 'International Tables Vol C Tables 4.2.6.8 and 6.1.1.4'
N N 0.0061 0.0033 'International Tables Vol C Tables 4.2.6.8 and 6.1.1.4'
O O 0.0106 0.0060 'International Tables Vol C Tables 4.2.6.8 and 6.1.1.4'
Tb Tb -0.1723 4.1537 'International Tables Vol C Tables 4.2.6.8 and 6.1.1.4'

loop_
_geom_angle_atom_site_label_1
_geom_angle_atom_site_label_2
_geom_angle_atom_site_label_3
_geom_angle
_geom_angle_site_symmetry_1
_geom_angle_site_symmetry_3
O1 Tb1 O3 77.11(8) . .
O1 Tb1 O3W 89.11(9) . .
O3 Tb1 O3W 149.54(9) . .
O1 Tb1 O2W 70.13(9) . .
O3 Tb1 O2W 119.31(9) . .
O3W Tb1 O2W 79.65(10) . .
O1 Tb1 O2 142.78(9) . 4_576
O3 Tb1 O2 132.97(8) . 4_576
O3W Tb1 O2 72.41(8) . 4_576
O2W Tb1 O2 74.84(9) . 4_576
O1 Tb1 O4 145.91(9) . 3_667
O3 Tb1 O4 80.45(8) . 3_667
O3W Tb1 O4 97.74(9) . 3_667
O2W Tb1 O4 143.93(9) . 3_667
O2 Tb1 O4 70.21(8) 4_576 3_667
O1 Tb1 O1W 77.26(10) . .
O3 Tb1 O1W 75.10(9) . .
O3W Tb1 O1W 75.42(9) . .
O2W Tb1 O1W 138.88(9) . .
O2 Tb1 O1W 125.79(9) 4_576 .
O4 Tb1 O1W 72.36(9) 3_667 .
O1 Tb1 N1 113.61(9) . 4_576
O3 Tb1 N1 76.25(9) . 4_576
O3W Tb1 N1 134.12(9) . 4_576
O2W Tb1 N1 72.51(9) . 4_576
O2 Tb1 N1 65.59(8) 4_576 4_576
O4 Tb1 N1 85.07(10) 3_667 4_576
O1W Tb1 N1 145.92(9) . 4_576
C5 N1 C2 105.8(3) . .
C5 N1 Tb1 139.2(2) . 4_575
C2 N1 Tb1 114.9(2) . 4_575
C1 O2 Tb1 125.8(2) . 4_575
Tb1 O3W H3WA 112.0 . .
Tb1 O3W H3WB 139.9 . .
H3WA O3W H3WB 107.7 . .
N1 C5 N2 110.5(3) . .
N1 C5 C6 125.2(3) . .
N2 C5 C6 124.1(3) . .
C5 N2 C3 108.9(3) . .
C5 N2 H2 125.5 . .
C3 N2 H2 125.5 . .
Tb1 O2W H2WA 139.1 . .
Tb1 O2W H2WB 102.1 . .
H2WA O2W H2WB 107.4 . .
C1 O1 Tb1 156.6(2) . .
O1 C1 O2 124.2(3) . .
O1 C1 C2 120.0(3) . .
O2 C1 C2 115.8(3) . .
C10 C6 C7 118.0(4) . .
C10 C6 C5 122.5(3) . .
C7 C6 C5 119.5(3) . .
C10 N3 C9 117.5(4) . .
N2 C3 C2 105.1(3) . .
N2 C3 C4 119.9(3) . .
C2 C3 C4 134.9(3) . .
N3 C10 C6 123.1(4) . .
N3 C10 H10 118.5 . .
C6 C10 H10 118.5 . .
C8 C7 C6 119.0(4) . .
C8 C7 H7 120.5 . .
C6 C7 H7 120.5 . .
C3 C2 N1 109.7(3) . .
C3 C2 C1 132.5(3) . .
N1 C2 C1 117.7(3) . .
Tb1 O1W H1WA 113.1 . .
Tb1 O1W H1WB 138.0 . .
H1WA O1W H1WB 108.4 . .
C15 N5 C12 105.4(3) . .
O5 C11 O6 120.7(4) . .
O5 C11 C12 121.6(4) . .
O6 C11 C12 117.7(3) . .
N5 C12 C13 109.7(3) . .
N5 C12 C11 120.6(3) . .
C13 C12 C11 129.7(4) . .
N5 C15 N4 111.4(4) . .
N5 C15 C16 124.9(3) . .
N4 C15 C16 123.6(3) . .
C19 N6 C20 117.4(4) . .
N6 C20 C16 123.8(4) . .
N6 C20 H20 118.1 . .
C16 C20 H20 118.1 . .
C20 C16 C17 117.7(4) . .
C20 C16 C15 119.9(3) . .
C17 C16 C15 122.4(4) . .
C18 C17 C16 118.5(4) . .
C18 C17 H17 120.7 . .
C16 C17 H17 120.7 . .
N4 C13 C12 105.8(3) . .
N4 C13 C14 120.0(3) . .
C12 C13 C14 134.2(4) . .
N6 C19 C18 123.7(4) . .
N6 C19 H19 118.2 . .
C18 C19 H19 118.2 . .
C19 C18 C17 118.8(4) . .
C19 C18 H18 120.6 . .
C17 C18 H18 120.6 . .
O8 C14 O7 125.7(4) . .
O8 C14 C13 116.2(4) . .
O7 C14 C13 118.1(4) . .
C15 N4 C13 107.7(3) . .
C15 N4 H4 128(3) . .
C13 N4 H4 124(3) . .
C11 O6 H6 109.5 . .
C4 O3 Tb1 138.7(2) . .
C4 O4 Tb1 140.2(2) . 3_667
C9 C8 C7 118.6(4) . .
C9 C8 H8 120.7 . .
C7 C8 H8 120.7 . .
N3 C9 C8 123.9(4) . .
N3 C9 H9 118.0 . .
C8 C9 H9 118.0 . .
H4WA O4W H4WB 108.8 . .
O4 C4 O3 125.0(3) . .
O4 C4 C3 115.5(3) . .
O3 C4 C3 119.4(3) . .

loop_
_geom_bond_atom_site_label_1
_geom_bond_atom_site_label_2
_geom_bond_distance
_geom_bond_site_symmetry_2
Tb1 O1 2.315(2) .
Tb1 O3 2.341(2) .
Tb1 O3W 2.359(2) .
Tb1 O2W 2.377(3) .
Tb1 O2 2.392(2) 4_576
Tb1 O4 2.395(2) 3_667
Tb1 O1W 2.434(3) .
Tb1 N1 2.541(3) 4_576
N1 C5 1.330(4) .
N1 C2 1.378(4) .
N1 Tb1 2.541(3) 4_575
O2 C1 1.260(4) .
O2 Tb1 2.392(2) 4_575
O3W H3WA 0.8539 .
O3W H3WB 0.8462 .
C5 N2 1.341(4) .
C5 C6 1.465(5) .
N2 C3 1.366(4) .
N2 H2 0.8600 .
O2W H2WA 0.8536 .
O2W H2WB 0.8502 .
O1 C1 1.253(4) .
C1 C2 1.485(5) .
C6 C10 1.393(5) .
C6 C7 1.394(5) .
N3 C10 1.332(5) .
N3 C9 1.338(5) .
C3 C2 1.375(5) .
C3 C4 1.488(5) .
C10 H10 0.9300 .
C7 C8 1.379(5) .
C7 H7 0.9300 .
O1W H1WA 0.8405 .
O1W H1WB 0.8519 .
O5 C11 1.219(5) .
N5 C15 1.327(5) .
N5 C12 1.373(5) .
C11 O6 1.302(5) .
C11 C12 1.480(5) .
C12 C13 1.382(5) .
C15 N4 1.354(5) .
C15 C16 1.469(5) .
N6 C19 1.317(5) .
N6 C20 1.337(5) .
C20 C16 1.378(5) .
C20 H20 0.9300 .
C16 C17 1.388(5) .
C17 C18 1.387(6) .
C17 H17 0.9300 .
C13 N4 1.358(5) .
C13 C14 1.495(5) .
C19 C18 1.369(6) .
C19 H19 0.9300 .
C18 H18 0.9300 .
C14 O8 1.234(5) .
C14 O7 1.275(5) .
N4 H4 0.89(5) .
O6 H6 0.8200 .
O3 C4 1.265(4) .
O4 C4 1.243(4) .
O4 Tb1 2.395(2) 3_667
C8 C9 1.368(6) .
C8 H8 0.9300 .
C9 H9 0.9300 .
O4W H4WA 0.8555 .
O4W H4WB 0.8555 .

loop_
_geom_torsion_atom_site_label_1
_geom_torsion_atom_site_label_2
_geom_torsion_atom_site_label_3
_geom_torsion_atom_site_label_4
_geom_torsion
_geom_torsion_site_symmetry_1
_geom_torsion_site_symmetry_2
_geom_torsion_site_symmetry_3
_geom_torsion_site_symmetry_4
C2 N1 C5 N2 0.9(4) . . . .
Tb1 N1 C5 N2 177.4(2) 4_575 . . .
C2 N1 C5 C6 -173.7(3) . . . .
Tb1 N1 C5 C6 2.9(6) 4_575 . . .
N1 C5 N2 C3 -0.5(4) . . . .
C6 C5 N2 C3 174.1(3) . . . .
O3 Tb1 O1 C1 4.5(6) . . . .
O3W Tb1 O1 C1 157.1(6) . . . .
O2W Tb1 O1 C1 -123.5(7) . . . .
O2 Tb1 O1 C1 -144.2(6) 4_576 . . .
O4 Tb1 O1 C1 54.6(7) 3_667 . . .
O1W Tb1 O1 C1 81.9(6) . . . .
N1 Tb1 O1 C1 -64.0(6) 4_576 . . .
Tb1 O1 C1 O2 169.2(4) . . . .
Tb1 O1 C1 C2 -10.6(8) . . . .
Tb1 O2 C1 O1 -175.1(3) 4_575 . . .
Tb1 O2 C1 C2 4.7(4) 4_575 . . .
N1 C5 C6 C10 -134.9(4) . . . .
N2 C5 C6 C10 51.3(5) . . . .
N1 C5 C6 C7 46.5(5) . . . .
N2 C5 C6 C7 -127.4(4) . . . .
C5 N2 C3 C2 -0.1(4) . . . .
C5 N2 C3 C4 -177.4(3) . . . .
C9 N3 C10 C6 -0.3(6) . . . .
C7 C6 C10 N3 0.0(6) . . . .
C5 C6 C10 N3 -178.6(4) . . . .
C10 C6 C7 C8 -0.2(6) . . . .
C5 C6 C7 C8 178.5(4) . . . .
N2 C3 C2 N1 0.6(4) . . . .
C4 C3 C2 N1 177.3(4) . . . .
N2 C3 C2 C1 -175.0(4) . . . .
C4 C3 C2 C1 1.8(7) . . . .
C5 N1 C2 C3 -0.9(4) . . . .
Tb1 N1 C2 C3 -178.4(2) 4_575 . . .
C5 N1 C2 C1 175.4(3) . . . .
Tb1 N1 C2 C1 -2.1(4) 4_575 . . .
O1 C1 C2 C3 -6.2(6) . . . .
O2 C1 C2 C3 174.0(4) . . . .
O1 C1 C2 N1 178.5(3) . . . .
O2 C1 C2 N1 -1.3(5) . . . .
C15 N5 C12 C13 1.3(4) . . . .
C15 N5 C12 C11 178.8(3) . . . .
O5 C11 C12 N5 -0.5(6) . . . .
O6 C11 C12 N5 179.3(3) . . . .
O5 C11 C12 C13 176.4(4) . . . .
O6 C11 C12 C13 -3.8(6) . . . .
C12 N5 C15 N4 -1.6(4) . . . .
C12 N5 C15 C16 176.1(3) . . . .
C19 N6 C20 C16 0.7(6) . . . .
N6 C20 C16 C17 -2.0(6) . . . .
N6 C20 C16 C15 178.6(4) . . . .
N5 C15 C16 C20 -5.9(6) . . . .
N4 C15 C16 C20 171.4(4) . . . .
N5 C15 C16 C17 174.7(4) . . . .
N4 C15 C16 C17 -7.9(6) . . . .
C20 C16 C17 C18 1.2(6) . . . .
C15 C16 C17 C18 -179.4(4) . . . .
N5 C12 C13 N4 -0.6(4) . . . .
C11 C12 C13 N4 -177.8(4) . . . .
N5 C12 C13 C14 176.9(4) . . . .
C11 C12 C13 C14 -0.3(7) . . . .
C20 N6 C19 C18 1.5(6) . . . .
N6 C19 C18 C17 -2.2(7) . . . .
C16 C17 C18 C19 0.8(6) . . . .
N4 C13 C14 O8 -2.8(6) . . . .
C12 C13 C14 O8 179.9(4) . . . .
N4 C13 C14 O7 176.4(3) . . . .
C12 C13 C14 O7 -0.9(7) . . . .
N5 C15 N4 C13 1.3(4) . . . .
C16 C15 N4 C13 -176.4(3) . . . .
C12 C13 N4 C15 -0.4(4) . . . .
C14 C13 N4 C15 -178.3(3) . . . .
O1 Tb1 O3 C4 45.7(3) . . . .
O3W Tb1 O3 C4 -19.4(4) . . . .
O2W Tb1 O3 C4 103.8(4) . . . .
O2 Tb1 O3 C4 -159.7(3) 4_576 . . .
O4 Tb1 O3 C4 -108.5(4) 3_667 . . .
O1W Tb1 O3 C4 -34.3(3) . . . .
N1 Tb1 O3 C4 164.3(4) 4_576 . . .
C6 C7 C8 C9 0.7(6) . . . .
C10 N3 C9 C8 0.7(7) . . . .
C7 C8 C9 N3 -0.9(7) . . . .
Tb1 O4 C4 O3 -4.2(6) 3_667 . . .
Tb1 O4 C4 C3 177.4(3) 3_667 . . .
Tb1 O3 C4 O4 112.9(4) . . . .
Tb1 O3 C4 C3 -68.7(5) . . . .
N2 C3 C4 O4 28.4(5) . . . .
C2 C3 C4 O4 -147.9(4) . . . .
N2 C3 C4 O3 -150.1(3) . . . .
C2 C3 C4 O3 33.6(6) . . . .
